data_1560541
loop_
_publ_author_name
'Wang, Chaonan'
'Feng, Pingjing'
'Li, Jintang'
'Luo, Xuetao'

_publ_section_title
;
 Synthesis, crystal structures and luminescence properties of two metal
 carboxyphosphonates
;
_journal_name_full 'Journal of Solid State Chemistry'
_journal_page_first 136
_journal_page_last 140
_journal_paper_doi 10.1016/j.jssc.2017.02.019
_journal_volume 249
_journal_year 2017
_chemical_formula_sum 'C16 H16 O14 P2 Zn3'
_chemical_formula_weight 690.34
_space_group_IT_number 2
_space_group_name_Hall '-P 1'
_space_group_name_H-M_alt 'P -1'
_symmetry_cell_setting triclinic
_symmetry_space_group_name_H-M 'P -1'
_atom_sites_solution_hydrogens geom
_atom_sites_solution_primary direct
_atom_sites_solution_secondary difmap
_cell_angle_alpha 69.409(7)
_cell_angle_beta 83.441(8)
_cell_angle_gamma 73.976(8)
_cell_formula_units_Z 2
_cell_length_a 8.093(4)
_cell_length_b 11.551(6)
_cell_length_c 12.407(6)
_cell_measurement_reflns_used 4635
_cell_measurement_temperature 273(2)
_cell_measurement_theta_max 23.369
_cell_measurement_theta_min 2.446
_cell_volume 1043.4(9)
_computing_cell_refinement 'Bruker SMART'
_computing_data_collection 'Bruker SMART'
_computing_data_reduction 'Bruker SAINT'
_computing_molecular_graphics 'Bruker SHELXTL'
_computing_publication_material 'Bruker SHELXTL'
_computing_structure_refinement 'SHELXL-97 (Sheldrick, 1997)'
_computing_structure_solution 'SHELXS-97 (Sheldrick, 1990)'
_diffrn_ambient_temperature 273(2)
_diffrn_measured_fraction_theta_full 0.996
_diffrn_measured_fraction_theta_max 0.996
_diffrn_measurement_device_type 'CCD area detector'
_diffrn_measurement_method 'phi and omega scans'
_diffrn_radiation_monochromator graphite
_diffrn_radiation_source 'fine-focus sealed tube'
_diffrn_radiation_type MoK\a
_diffrn_radiation_wavelength 0.71073
_diffrn_reflns_av_R_equivalents 0.1292
_diffrn_reflns_av_sigmaI/netI 0.1066
_diffrn_reflns_limit_h_max 9
_diffrn_reflns_limit_h_min -9
_diffrn_reflns_limit_k_max 12
_diffrn_reflns_limit_k_min -12
_diffrn_reflns_limit_l_max 13
_diffrn_reflns_limit_l_min -13
_diffrn_reflns_number 6567
_diffrn_reflns_theta_full 23.37
_diffrn_reflns_theta_max 23.37
_diffrn_reflns_theta_min 1.75
_exptl_absorpt_coefficient_mu 3.651
_exptl_absorpt_correction_T_max 0.4173
_exptl_absorpt_correction_T_min 0.3699
_exptl_absorpt_correction_type multi-scan
_exptl_absorpt_process_details sadabs
_exptl_crystal_colour colourless
_exptl_crystal_density_diffrn 2.197
_exptl_crystal_density_method 'not measured'
_exptl_crystal_description bulk
_exptl_crystal_F_000 688
_exptl_crystal_size_max 0.34
_exptl_crystal_size_mid 0.30
_exptl_crystal_size_min 0.29
_refine_diff_density_max 0.847
_refine_diff_density_min -0.870
_refine_diff_density_rms 0.147
_refine_ls_extinction_method none
_refine_ls_goodness_of_fit_ref 1.120
_refine_ls_hydrogen_treatment mixed
_refine_ls_matrix_type full
_refine_ls_number_parameters 346
_refine_ls_number_reflns 3015
_refine_ls_number_restraints 0
_refine_ls_restrained_S_all 1.120
_refine_ls_R_factor_all 0.0497
_refine_ls_R_factor_gt 0.0476
_refine_ls_shift/su_max 0.001
_refine_ls_shift/su_mean 0.000
_refine_ls_structure_factor_coef Fsqd
_refine_ls_weighting_details 'calc w=1/[\s^2^(Fo^2^)+(0.0427P)^2^+2.7598P] where P=(Fo^2^+2Fc^2^)/3'
_refine_ls_weighting_scheme calc
_refine_ls_wR_factor_gt 0.1271
_refine_ls_wR_factor_ref 0.1290
_reflns_number_gt 2876
_reflns_number_total 3015
_reflns_threshold_expression >2sigma(I)
_cod_data_source_file JSSC-2017-249-136.cif
_cod_data_source_block 2
_cod_depositor_comments
;
The following automatic conversions were performed:

data item '_symmetry_cell_setting' value 'Triclinic' was changed to
'triclinic' in accordance with the built-in table derived from the
CIF Core dictionary named 'cif_core.dic' version 2.4.5 last updated
on 2014-11-21.

Automatic conversion script
Id: cif_fix_values 8369 2020-08-20 11:38:08Z andrius 
;
_cod_original_sg_symbol_H-M P-1
_cod_database_code 1560541

loop_
_symmetry_equiv_pos_as_xyz
'x, y, z'
'-x, -y, -z'

loop_
_atom_site_label
_atom_site_type_symbol
_atom_site_fract_x
_atom_site_fract_y
_atom_site_fract_z
_atom_site_U_iso_or_equiv
_atom_site_adp_type
_atom_site_occupancy
_atom_site_symmetry_multiplicity
_atom_site_calc_flag
_atom_site_refinement_flags
_atom_site_disorder_assembly
_atom_site_disorder_group
Zn1 Zn 0.01178(8) 0.93126(6) -0.13484(5) 0.0183(2) Uani 1 1 d . . .
Zn2 Zn 0.59666(9) 0.74603(7) 0.13860(5) 0.0238(2) Uani 1 1 d . . .
Zn4 Zn 0.10122(9) 0.64804(6) 0.78745(5) 0.0251(2) Uani 1 1 d . . .
P1 P 0.19532(19) 0.80974(14) 0.09604(11) 0.0194(3) Uani 1 1 d . . .
P2 P -0.24510(19) 0.74758(14) -0.10011(11) 0.0206(4) Uani 1 1 d . B .
O1 O 0.2017(5) 0.8253(4) -0.0314(3) 0.0227(9) Uani 1 1 d . C .
O2 O 0.3560(6) 0.8251(4) 0.1327(3) 0.0302(10) Uani 1 1 d . C .
O3 O 0.0354(5) 0.8988(4) 0.1265(3) 0.0213(9) Uani 1 1 d . . .
O4 O 0.2601(9) 0.5635(6) 0.1218(4) 0.032(2) Uani 0.697(13) 1 d P A 1
H4 H 0.2100 0.5072 0.1340 0.038 Uiso 0.697(13) 1 calc PR A 1
O4' O 0.055(2) 0.6317(13) 0.1176(10) 0.032(5) Uani 0.303(13) 1 d P A 2
H4' H -0.0045 0.5893 0.1639 0.038 Uiso 0.303(13) 1 calc PR A 2
O5 O 0.1418(6) 0.5089(4) 0.7282(3) 0.0306(10) Uani 1 1 d . C .
O6 O 0.3666(7) 0.3632(6) 0.7038(3) 0.0572(17) Uani 1 1 d . . .
O7 O -0.1678(6) 0.8461(4) -0.0885(3) 0.0349(11) Uani 1 1 d . . .
O8 O -0.1224(6) 0.6492(4) -0.1460(4) 0.0376(11) Uani 1 1 d . . .
O9 O -0.3252(5) 0.6802(4) 0.0140(3) 0.0240(9) Uani 1 1 d . . .
O10 O -0.5429(8) 0.9106(7) -0.1541(5) 0.038(2) Uani 0.669(13) 1 d P B 1
H10 H -0.6158 0.8738 -0.1181 0.046 Uiso 0.669(13) 1 calc PR B 1
O10' O -0.4974(17) 0.7379(14) -0.2080(11) 0.038(5) Uani 0.331(13) 1 d P B 2
H10' H -0.4842 0.6776 -0.1472 0.046 Uiso 0.331(13) 1 calc PR B 2
O11 O 0.1132(6) 0.9564(4) -0.2874(3) 0.0318(10) Uani 1 1 d . . .
O12 O 0.1565(7) 0.7853(4) -0.3380(3) 0.0394(12) Uani 1 1 d . . .
O13 O 0.7124(19) 0.857(3) 0.166(3) 0.034(6) Uani 0.53(7) 1 d P C 1
H13E H 0.8160 0.8623 0.1544 0.041 Uiso 0.53(7) 1 d PR C 1
H13F H 0.6487 0.9297 0.1633 0.041 Uiso 0.53(7) 1 d PR C 1
O13' O 0.689(2) 0.904(3) 0.108(4) 0.034(6) Uani 0.47(7) 1 d P C 2
H13G H 0.7847 0.9069 0.1285 0.041 Uiso 0.47(7) 1 d PR C 2
H13H H 0.7072 0.8866 0.0461 0.041 Uiso 0.47(7) 1 d PR C 2
O14 O 0.2758(8) 0.5766(5) 0.9079(4) 0.0522(15) Uani 1 1 d . . .
H14B H 0.2785 0.4993 0.9475 0.063 Uiso 1 1 d R . .
H14C H 0.2594 0.6206 0.9523 0.063 Uiso 1 1 d R . .
C1 C 0.1694(10) 0.6508(6) 0.1738(5) 0.0346(16) Uani 1 1 d . A .
H1 H 0.0483 0.6570 0.1645 0.042 Uiso 0.697(13) 1 calc PR A 1
H1' H 0.2748 0.5989 0.1499 0.042 Uiso 0.303(13) 1 d PR A 2
C2 C 0.1924(9) 0.6036(6) 0.3015(5) 0.0267(14) Uani 1 1 d . . .
C3 C 0.0805(9) 0.6665(6) 0.3692(5) 0.0267(14) Uani 1 1 d . C .
H3 H -0.0068 0.7386 0.3357 0.032 Uiso 1 1 calc R . .
C4 C 0.1017(8) 0.6196(6) 0.4869(4) 0.0266(13) Uani 1 1 d . . .
H4A H 0.0286 0.6614 0.5328 0.032 Uiso 1 1 calc R C .
C5 C 0.2297(8) 0.5116(6) 0.5377(4) 0.0231(13) Uani 1 1 d . C .
C6 C 0.3385(9) 0.4516(6) 0.4700(5) 0.0306(14) Uani 1 1 d . . .
H6 H 0.4255 0.3793 0.5038 0.037 Uiso 1 1 calc R C .
C7 C 0.3208(9) 0.4969(6) 0.3520(5) 0.0286(14) Uani 1 1 d . C .
H7 H 0.3956 0.4552 0.3067 0.034 Uiso 1 1 calc R . .
C8 C 0.2478(8) 0.4589(6) 0.6651(4) 0.0249(13) Uani 1 1 d . . .
C9 C -0.4211(8) 0.8297(6) -0.2012(4) 0.0242(13) Uani 1 1 d . . .
H9 H -0.4731 0.7664 -0.2100 0.029 Uiso 0.669(13) 1 calc PR B 1
H9' H -0.5063 0.8902 -0.1712 0.029 Uiso 0.331(13) 1 d PR B 2
C10 C 0.3560(8) 1.0972(6) -0.6825(4) 0.0226(13) Uani 1 1 d . . .
C11 C 0.3178(8) 1.1500(6) -0.5969(4) 0.0269(13) Uani 1 1 d . . .
H11 H 0.3348 1.2303 -0.6099 0.032 Uiso 1 1 calc R . .
C12 C 0.2542(8) 1.0853(6) -0.4912(4) 0.0268(13) Uani 1 1 d . . .
H12 H 0.2276 1.1228 -0.4342 0.032 Uiso 1 1 calc R . .
C13 C 0.2303(7) 0.9674(6) -0.4700(4) 0.0224(13) Uani 1 1 d . . .
C14 C 0.2713(8) 0.9101(6) -0.5560(5) 0.0270(14) Uani 1 1 d . . .
H14 H 0.2584 0.8285 -0.5420 0.032 Uiso 1 1 calc R . .
C15 C 0.3310(8) 0.9776(6) -0.6612(4) 0.0243(13) Uani 1 1 d . . .
H15 H 0.3550 0.9417 -0.7195 0.029 Uiso 1 1 calc R . .
C16 C 0.1612(8) 0.8972(6) -0.3562(4) 0.0238(13) Uani 1 1 d . . .

loop_
_atom_site_aniso_label
_atom_site_aniso_U_11
_atom_site_aniso_U_22
_atom_site_aniso_U_33
_atom_site_aniso_U_23
_atom_site_aniso_U_13
_atom_site_aniso_U_12
Zn1 0.0218(4) 0.0221(4) 0.0115(3) -0.0060(3) 0.0000(2) -0.0062(3)
Zn2 0.0221(4) 0.0319(4) 0.0149(4) -0.0096(3) -0.0028(3) 0.0002(3)
Zn4 0.0328(5) 0.0227(4) 0.0163(4) -0.0063(3) 0.0073(3) -0.0045(3)
P1 0.0228(8) 0.0216(8) 0.0118(6) -0.0058(5) -0.0029(5) -0.0011(7)
P2 0.0208(8) 0.0252(8) 0.0141(7) -0.0055(6) 0.0030(6) -0.0058(7)
O1 0.023(2) 0.028(2) 0.0131(18) -0.0060(15) -0.0023(15) -0.0011(18)
O2 0.026(2) 0.038(3) 0.027(2) -0.0185(18) -0.0068(17) 0.004(2)
O3 0.022(2) 0.023(2) 0.0173(18) -0.0058(15) -0.0006(15) -0.0038(18)
O4 0.054(5) 0.023(3) 0.018(3) -0.008(2) 0.001(3) -0.009(3)
O4' 0.054(11) 0.023(8) 0.018(7) -0.008(5) 0.001(6) -0.009(7)
O5 0.042(3) 0.034(2) 0.022(2) -0.0145(18) 0.0063(19) -0.015(2)
O6 0.043(3) 0.080(4) 0.015(2) -0.006(2) -0.007(2) 0.028(3)
O7 0.037(3) 0.043(3) 0.027(2) -0.0067(19) 0.0047(19) -0.022(2)
O8 0.038(3) 0.031(3) 0.033(2) -0.0059(19) 0.0133(19) -0.004(2)
O9 0.033(2) 0.026(2) 0.0124(18) -0.0061(15) 0.0003(16) -0.0078(19)
O10 0.021(4) 0.042(4) 0.038(4) -0.003(3) 0.013(3) -0.005(3)
O10' 0.021(8) 0.042(9) 0.038(8) -0.003(6) 0.013(6) -0.005(7)
O11 0.041(3) 0.037(3) 0.0159(19) -0.0086(18) 0.0075(18) -0.012(2)
O12 0.061(4) 0.032(3) 0.022(2) -0.0032(18) 0.012(2) -0.018(3)
O13 0.033(6) 0.041(10) 0.039(14) -0.024(11) 0.009(7) -0.015(6)
O13' 0.033(7) 0.041(12) 0.039(15) -0.024(12) 0.009(7) -0.015(7)
O14 0.093(5) 0.028(3) 0.038(3) -0.014(2) -0.032(3) -0.004(3)
C1 0.059(5) 0.026(3) 0.018(3) -0.009(3) -0.008(3) -0.004(3)
C2 0.040(4) 0.023(3) 0.017(3) -0.006(2) -0.001(2) -0.009(3)
C3 0.035(4) 0.023(3) 0.019(3) -0.006(2) -0.007(2) -0.003(3)
C4 0.036(4) 0.028(3) 0.019(3) -0.013(2) 0.004(2) -0.007(3)
C5 0.026(3) 0.027(3) 0.014(3) -0.005(2) -0.005(2) -0.006(3)
C6 0.036(4) 0.037(4) 0.015(3) -0.008(3) -0.004(2) -0.004(3)
C7 0.038(4) 0.031(3) 0.014(3) -0.010(2) 0.000(2) -0.002(3)
C8 0.026(3) 0.037(4) 0.015(3) -0.013(3) -0.001(3) -0.008(3)
C9 0.024(3) 0.030(3) 0.017(3) -0.004(2) 0.001(2) -0.010(3)
C10 0.022(3) 0.030(3) 0.015(3) -0.003(2) -0.001(2) -0.011(3)
C11 0.034(4) 0.026(3) 0.019(3) -0.004(2) -0.002(2) -0.010(3)
C12 0.034(4) 0.030(3) 0.017(3) -0.010(2) 0.001(2) -0.008(3)
C13 0.022(3) 0.028(3) 0.014(3) -0.005(2) 0.003(2) -0.005(3)
C14 0.037(4) 0.027(3) 0.019(3) -0.010(2) -0.001(2) -0.009(3)
C15 0.030(4) 0.031(3) 0.015(3) -0.010(2) 0.004(2) -0.010(3)
C16 0.025(3) 0.026(3) 0.015(3) 0.000(2) -0.001(2) -0.007(3)

loop_
_atom_type_symbol
_atom_type_description
_atom_type_scat_dispersion_real
_atom_type_scat_dispersion_imag
_atom_type_scat_source
C C 0.0033 0.0016 'International Tables Vol C Tables 4.2.6.8 and 6.1.1.4'
H H 0.0000 0.0000 'International Tables Vol C Tables 4.2.6.8 and 6.1.1.4'
O O 0.0106 0.0060 'International Tables Vol C Tables 4.2.6.8 and 6.1.1.4'
P P 0.1023 0.0942 'International Tables Vol C Tables 4.2.6.8 and 6.1.1.4'
Zn Zn 0.2839 1.4301 'International Tables Vol C Tables 4.2.6.8 and 6.1.1.4'

loop_
_geom_angle_atom_site_label_1
_geom_angle_atom_site_label_2
_geom_angle_atom_site_label_3
_geom_angle
_geom_angle_site_symmetry_1
_geom_angle_site_symmetry_3
O7 Zn1 O11 119.81(18) . .
O7 Zn1 O3 117.3(2) . 2_575
O11 Zn1 O3 101.26(17) . 2_575
O7 Zn1 O1 105.97(18) . .
O11 Zn1 O1 104.47(18) . .
O3 Zn1 O1 106.83(16) 2_575 .
O2 Zn2 O13 108.2(6) . .
O2 Zn2 O6 104.2(2) . 2_666
O13 Zn2 O6 89.1(13) . 2_666
O2 Zn2 O9 112.13(17) . 1_655
O13 Zn2 O9 119.3(7) . 1_655
O6 Zn2 O9 121.0(2) 2_666 1_655
O2 Zn2 O13' 99.5(6) . .
O13 Zn2 O13' 21.0(3) . .
O6 Zn2 O13' 110.0(13) 2_666 .
O9 Zn2 O13' 107.9(9) 1_655 .
O2 Zn2 H13H 105.0 . .
O13 Zn2 H13H 42.0 . .
O6 Zn2 H13H 128.9 2_666 .
O9 Zn2 H13H 84.3 1_655 .
O13' Zn2 H13H 24.1 . .
O8 Zn4 O12 124.4(2) 1_556 1_556
O8 Zn4 O5 101.10(19) 1_556 .
O12 Zn4 O5 104.79(18) 1_556 .
O8 Zn4 O14 110.7(2) 1_556 .
O12 Zn4 O14 111.5(2) 1_556 .
O5 Zn4 O14 100.7(2) . .
O2 P1 O3 111.8(2) . .
O2 P1 O1 112.0(2) . .
O3 P1 O1 111.3(2) . .
O2 P1 C1 110.0(3) . .
O3 P1 C1 104.8(3) . .
O1 P1 C1 106.4(2) . .
O7 P2 O8 114.7(3) . .
O7 P2 O9 110.8(2) . .
O8 P2 O9 109.7(2) . .
O7 P2 C9 108.0(3) . .
O8 P2 C9 107.0(3) . .
O9 P2 C9 106.2(2) . .
P1 O1 Zn1 123.0(3) . .
P1 O2 Zn2 138.5(3) . .
P1 O3 Zn1 133.3(2) . 2_575
C1 O4 H4 109.5 . .
C1 O4 H1' 40.6 . .
H4 O4 H1' 137.5 . .
C1 O4' H4' 109.5 . .
C8 O5 Zn4 139.7(4) . .
C8 O6 Zn2 127.7(4) . 2_666
P2 O7 Zn1 146.7(3) . .
P2 O8 Zn4 129.4(3) . 1_554
P2 O9 Zn2 126.5(2) . 1_455
C9 O10 H10 109.5 . .
C9 O10 H9' 6.4 . .
H10 O10 H9' 114.8 . .
C9 O10' H10' 109.5 . .
C16 O11 Zn1 139.3(4) . .
C16 O12 Zn4 137.3(4) . 1_554
Zn2 O13 H13E 132.1 . .
Zn2 O13 H13F 114.8 . .
H13E O13 H13F 108.2 . .
Zn2 O13 H13G 139.3 . .
H13E O13 H13G 33.6 . .
H13F O13 H13G 79.9 . .
Zn2 O13 H13H 72.4 . .
H13E O13 H13H 85.9 . .
H13F O13 H13H 92.6 . .
H13G O13 H13H 69.0 . .
Zn2 O13' H13E 102.9 . .
Zn2 O13' H13F 103.4 . .
H13E O13' H13F 87.5 . .
Zn2 O13' H13G 128.1 . .
H13E O13' H13G 25.3 . .
H13F O13' H13G 84.2 . .
Zn2 O13' H13H 74.1 . .
H13E O13' H13H 105.9 . .
H13F O13' H13H 166.6 . .
H13G O13' H13H 107.8 . .
Zn4 O14 H14B 111.7 . .
Zn4 O14 H14C 111.7 . .
H14B O14 H14C 109.6 . .
O4' C1 O4 73.7(8) . .
O4' C1 C2 127.2(8) . .
O4 C1 C2 113.2(6) . .
O4' C1 P1 106.9(7) . .
O4 C1 P1 111.9(5) . .
C2 C1 P1 116.4(4) . .
O4' C1 H1 32.7 . .
O4 C1 H1 104.6 . .
C2 C1 H1 104.6 . .
P1 C1 H1 104.6 . .
O4' C1 H1' 99.5 . .
O4 C1 H1' 26.1 . .
C2 C1 H1' 100.8 . .
P1 C1 H1' 100.6 . .
H1 C1 H1' 130.7 . .
C7 C2 C3 120.1(5) . .
C7 C2 C1 120.1(6) . .
C3 C2 C1 119.8(6) . .
C4 C3 C2 118.8(6) . .
C4 C3 H3 120.6 . .
C2 C3 H3 120.6 . .
C3 C4 C5 121.0(6) . .
C3 C4 H4A 119.5 . .
C5 C4 H4A 119.5 . .
C6 C5 C4 119.4(5) . .
C6 C5 C8 119.9(6) . .
C4 C5 C8 120.7(5) . .
C5 C6 C7 120.8(6) . .
C5 C6 H6 119.6 . .
C7 C6 H6 119.6 . .
C2 C7 C6 119.9(6) . .
C2 C7 H7 120.1 . .
C6 C7 H7 120.1 . .
O6 C8 O5 122.8(5) . .
O6 C8 C5 116.9(5) . .
O5 C8 C5 120.2(6) . .
O10 C9 O10' 107.4(8) . .
O10 C9 C10 111.5(5) . 2_574
O10' C9 C10 111.9(7) . 2_574
O10 C9 P2 107.5(4) . .
O10' C9 P2 107.7(7) . .
C10 C9 P2 110.6(4) 2_574 .
O10 C9 H9 109.1 . .
O10' C9 H9 2.9 . .
C10 C9 H9 109.1 2_574 .
P2 C9 H9 109.1 . .
O10 C9 H9' 2.7 . .
O10' C9 H9' 108.9 . .
C10 C9 H9' 108.8 2_574 .
P2 C9 H9' 108.8 . .
H9 C9 H9' 110.5 . .
C11 C10 C15 118.8(5) . .
C11 C10 C9 120.3(5) . 2_574
C15 C10 C9 120.9(5) . 2_574
C10 C11 C12 120.7(5) . .
C10 C11 H11 119.7 . .
C12 C11 H11 119.7 . .
C13 C12 C11 120.6(5) . .
C13 C12 H12 119.7 . .
C11 C12 H12 119.7 . .
C12 C13 C14 119.8(5) . .
C12 C13 C16 120.9(5) . .
C14 C13 C16 119.4(5) . .
C15 C14 C13 118.5(5) . .
C15 C14 H14 120.7 . .
C13 C14 H14 120.7 . .
C14 C15 C10 121.6(5) . .
C14 C15 H15 119.2 . .
C10 C15 H15 119.2 . .
O11 C16 O12 125.5(5) . .
O11 C16 C13 116.6(5) . .
O12 C16 C13 118.0(5) . .

loop_
_geom_bond_atom_site_label_1
_geom_bond_atom_site_label_2
_geom_bond_distance
_geom_bond_site_symmetry_2
Zn1 O7 1.900(4) .
Zn1 O11 1.931(4) .
Zn1 O3 1.932(4) 2_575
Zn1 O1 1.953(4) .
Zn2 O2 1.907(4) .
Zn2 O13 1.915(11) .
Zn2 O6 1.922(4) 2_666
Zn2 O9 1.925(4) 1_655
Zn2 O13' 2.06(2) .
Zn2 H13H 2.0031 .
Zn4 O8 1.900(5) 1_556
Zn4 O12 1.906(4) 1_556
Zn4 O5 1.927(4) .
Zn4 O14 1.971(5) .
P1 O2 1.499(4) .
P1 O3 1.517(4) .
P1 O1 1.524(4) .
P1 C1 1.808(6) .
P2 O7 1.495(4) .
P2 O8 1.518(5) .
P2 O9 1.524(4) .
P2 C9 1.824(6) .
O3 Zn1 1.932(4) 2_575
O4 C1 1.383(9) .
O4 H4 0.8200 .
O4 H1' 0.6619 .
O4' C1 1.325(16) .
O4' H4' 0.8200 .
O5 C8 1.255(8) .
O6 C8 1.234(8) .
O6 Zn2 1.922(4) 2_666
O8 Zn4 1.900(5) 1_554
O9 Zn2 1.925(4) 1_455
O10 C9 1.388(9) .
O10 H10 0.8200 .
O10 H9' 0.4118 .
O10' C9 1.397(15) .
O10' H10' 0.8200 .
O11 C16 1.240(8) .
O12 C16 1.242(7) .
O12 Zn4 1.906(4) 1_554
O13 H13E 0.8500 .
O13 H13F 0.8500 .
O13 H13G 0.9106 .
O13 H13H 1.4054 .
O13' H13E 1.1303 .
O13' H13F 0.8370 .
O13' H13G 0.8500 .
O13' H13H 0.8501 .
O14 H14B 0.8500 .
O14 H14C 0.8500 .
C1 C2 1.498(7) .
C1 H1 0.9800 .
C1 H1' 0.9799 .
C2 C7 1.375(9) .
C2 C3 1.395(9) .
C3 C4 1.380(8) .
C3 H3 0.9300 .
C4 C5 1.382(9) .
C4 H4A 0.9300 .
C5 C6 1.367(9) .
C5 C8 1.488(7) .
C6 C7 1.380(8) .
C6 H6 0.9300 .
C7 H7 0.9300 .
C9 C10 1.513(7) 2_574
C9 H9 0.9800 .
C9 H9' 0.9800 .
C10 C11 1.369(8) .
C10 C15 1.380(8) .
C10 C9 1.513(7) 2_574
C11 C12 1.382(8) .
C11 H11 0.9300 .
C12 C13 1.358(8) .
C12 H12 0.9300 .
C13 C14 1.407(8) .
C13 C16 1.493(7) .
C14 C15 1.376(8) .
C14 H14 0.9300 .
C15 H15 0.9300 .

loop_
_geom_torsion_atom_site_label_1
_geom_torsion_atom_site_label_2
_geom_torsion_atom_site_label_3
_geom_torsion_atom_site_label_4
_geom_torsion
_geom_torsion_site_symmetry_1
_geom_torsion_site_symmetry_2
_geom_torsion_site_symmetry_3
_geom_torsion_site_symmetry_4
O2 P1 O1 Zn1 -133.2(3) . . . .
O3 P1 O1 Zn1 -7.1(3) . . . .
C1 P1 O1 Zn1 106.6(4) . . . .
O7 Zn1 O1 P1 -69.2(3) . . . .
O11 Zn1 O1 P1 163.4(3) . . . .
O3 Zn1 O1 P1 56.6(3) 2_575 . . .
O3 P1 O2 Zn2 173.8(3) . . . .
O1 P1 O2 Zn2 -60.4(4) . . . .
C1 P1 O2 Zn2 57.7(5) . . . .
O13 Zn2 O2 P1 166.5(13) . . . .
O6 Zn2 O2 P1 -99.7(4) 2_666 . . .
O9 Zn2 O2 P1 32.9(4) 1_655 . . .
O13' Zn2 O2 P1 146.7(13) . . . .
O2 P1 O3 Zn1 33.1(4) . . . 2_575
O1 P1 O3 Zn1 -93.0(3) . . . 2_575
C1 P1 O3 Zn1 152.4(3) . . . 2_575
O8 Zn4 O5 C8 170.5(6) 1_556 . . .
O12 Zn4 O5 C8 40.1(7) 1_556 . . .
O14 Zn4 O5 C8 -75.7(7) . . . .
O8 P2 O7 Zn1 20.7(6) . . . .
O9 P2 O7 Zn1 145.6(5) . . . .
C9 P2 O7 Zn1 -98.5(6) . . . .
O11 Zn1 O7 P2 30.6(6) . . . .
O3 Zn1 O7 P2 153.9(5) 2_575 . . .
O1 Zn1 O7 P2 -87.0(5) . . . .
O7 P2 O8 Zn4 -10.9(4) . . . 1_554
O9 P2 O8 Zn4 -136.3(3) . . . 1_554
C9 P2 O8 Zn4 108.8(4) . . . 1_554
O7 P2 O9 Zn2 23.2(4) . . . 1_455
O8 P2 O9 Zn2 150.9(3) . . . 1_455
C9 P2 O9 Zn2 -93.8(3) . . . 1_455
O7 Zn1 O11 C16 -41.4(7) . . . .
O3 Zn1 O11 C16 -172.1(6) 2_575 . . .
O1 Zn1 O11 C16 77.0(7) . . . .
O2 P1 C1 O4' -163.7(8) . . . .
O3 P1 C1 O4' 75.9(8) . . . .
O1 P1 C1 O4' -42.1(8) . . . .
O2 P1 C1 O4 -84.9(5) . . . .
O3 P1 C1 O4 154.7(5) . . . .
O1 P1 C1 O4 36.7(6) . . . .
O2 P1 C1 C2 47.5(6) . . . .
O3 P1 C1 C2 -72.9(6) . . . .
O1 P1 C1 C2 169.0(5) . . . .
O4' C1 C2 C7 100.0(12) . . . .
O4 C1 C2 C7 13.2(9) . . . .
P1 C1 C2 C7 -118.5(6) . . . .
O4' C1 C2 C3 -78.5(11) . . . .
O4 C1 C2 C3 -165.2(6) . . . .
P1 C1 C2 C3 63.1(8) . . . .
C7 C2 C3 C4 0.1(9) . . . .
C1 C2 C3 C4 178.5(5) . . . .
C2 C3 C4 C5 -0.8(9) . . . .
C3 C4 C5 C6 1.0(9) . . . .
C3 C4 C5 C8 -177.8(5) . . . .
C4 C5 C6 C7 -0.6(9) . . . .
C8 C5 C6 C7 178.2(5) . . . .
C3 C2 C7 C6 0.3(9) . . . .
C1 C2 C7 C6 -178.2(6) . . . .
C5 C6 C7 C2 0.0(9) . . . .
Zn2 O6 C8 O5 9.5(10) 2_666 . . .
Zn2 O6 C8 C5 -168.1(4) 2_666 . . .
Zn4 O5 C8 O6 98.1(8) . . . .
Zn4 O5 C8 C5 -84.4(7) . . . .
C6 C5 C8 O6 2.1(9) . . . .
C4 C5 C8 O6 -179.1(6) . . . .
C6 C5 C8 O5 -175.6(6) . . . .
C4 C5 C8 O5 3.2(8) . . . .
O7 P2 C9 O10 -62.1(5) . . . .
O8 P2 C9 O10 173.9(4) . . . .
O9 P2 C9 O10 56.7(5) . . . .
O7 P2 C9 O10' -177.5(7) . . . .
O8 P2 C9 O10' 58.5(7) . . . .
O9 P2 C9 O10' -58.7(7) . . . .
O7 P2 C9 C10 59.9(5) . . . 2_574
O8 P2 C9 C10 -64.1(5) . . . 2_574
O9 P2 C9 C10 178.7(4) . . . 2_574
C15 C10 C11 C12 -0.4(9) . . . .
C9 C10 C11 C12 178.4(6) 2_574 . . .
C10 C11 C12 C13 0.7(9) . . . .
C11 C12 C13 C14 0.3(9) . . . .
C11 C12 C13 C16 -179.8(6) . . . .
C12 C13 C14 C15 -1.7(9) . . . .
C16 C13 C14 C15 178.5(5) . . . .
C13 C14 C15 C10 2.0(9) . . . .
C11 C10 C15 C14 -1.0(9) . . . .
C9 C10 C15 C14 -179.8(6) 2_574 . . .
Zn1 O11 C16 O12 -1.6(11) . . . .
Zn1 O11 C16 C13 178.4(4) . . . .
Zn4 O12 C16 O11 -5.5(11) 1_554 . . .
Zn4 O12 C16 C13 174.5(5) 1_554 . . .
C12 C13 C16 O11 6.3(9) . . . .
C14 C13 C16 O11 -173.9(6) . . . .
C12 C13 C16 O12 -173.7(6) . . . .
C14 C13 C16 O12 6.1(9) . . . .
